data_4104886
loop_
_publ_author_name
'Liezel A. Labios'
'Matthew D. Millard'
'Arnold L. Rheingold'
'Joshua S. Figueroa'

_publ_section_title
;
 Bond Activation, Substrate Addition and Catalysis by an Isolable
 Two-Coordinate Pd(0) Bis-Isocyanide Monomer
;
_journal_name_full 'Journal of the American Chemical Society'
_journal_page_first 11318
_journal_page_last 11319
_journal_paper_doi 10.1021/ja905338x
_journal_volume 131
_journal_year 2009
_chemical_formula_sum 'C75 H95 Br N2 O Pd'
_chemical_formula_weight 1226.84
_chemical_name_common Pd(Br)(Mes)(CNArDipp2)2
_chemical_name_systematic
; 
 ? 
;
_space_group_IT_number 4
_symmetry_cell_setting monoclinic
_symmetry_space_group_name_Hall 'P 2yb'
_symmetry_space_group_name_H-M 'P 1 21 1'
_atom_sites_solution_hydrogens geom
_atom_sites_solution_primary direct
_atom_sites_solution_secondary difmap
_audit_creation_method SHELXL-97
_cell_angle_alpha 90.00
_cell_angle_beta 90.998(4)
_cell_angle_gamma 90.00
_cell_formula_units_Z 2
_cell_length_a 12.2424(10)
_cell_length_b 14.6791(11)
_cell_length_c 18.6713(15)
_cell_measurement_reflns_used 9920
_cell_measurement_temperature 100(2)
_cell_measurement_theta_max 68.43
_cell_measurement_theta_min 3.83
_cell_volume 3354.9(5)
_computing_cell_refinement 'Bruker SAINT'
_computing_data_collection 'Bruker APEX2'
_computing_data_reduction 'Bruker SAINT'
_computing_molecular_graphics 'Bruker SHELXTL'
_computing_publication_material 'Bruker SHELXTL'
_computing_structure_refinement 'SHELXL-97 (Sheldrick, 1997)'
_computing_structure_solution 'SHELXS-97 (Sheldrick, 1990)'
_diffrn_ambient_temperature 100(2)
_diffrn_measured_fraction_theta_full 0.921
_diffrn_measured_fraction_theta_max 0.921
_diffrn_measurement_device_type 'Bruker APEX-II CCD'
_diffrn_measurement_method '\f and \w scans'
_diffrn_radiation_monochromator graphite
_diffrn_radiation_source 'fine-focus sealed tube'
_diffrn_radiation_type CuK\a
_diffrn_radiation_wavelength 1.54178
_diffrn_reflns_av_R_equivalents 0.0294
_diffrn_reflns_av_sigmaI/netI 0.0616
_diffrn_reflns_limit_h_max 14
_diffrn_reflns_limit_h_min -8
_diffrn_reflns_limit_k_max 17
_diffrn_reflns_limit_k_min -16
_diffrn_reflns_limit_l_max 22
_diffrn_reflns_limit_l_min -22
_diffrn_reflns_number 18340
_diffrn_reflns_theta_full 68.43
_diffrn_reflns_theta_max 68.43
_diffrn_reflns_theta_min 2.37
_diffrn_standards_number 0
_exptl_absorpt_coefficient_mu 3.246
_exptl_absorpt_correction_T_max 0.7372
_exptl_absorpt_correction_T_min 0.5629
_exptl_absorpt_correction_type multi-scan
_exptl_absorpt_process_details SADABS
_exptl_crystal_colour Pale-yellow
_exptl_crystal_density_diffrn 1.214
_exptl_crystal_density_meas 0
_exptl_crystal_description Block
_exptl_crystal_F_000 1296
_exptl_crystal_size_max 0.20
_exptl_crystal_size_mid 0.20
_exptl_crystal_size_min 0.10
_refine_diff_density_max 0.619
_refine_diff_density_min -0.794
_refine_diff_density_rms 0.062
_refine_ls_abs_structure_details 'Flack H D (1983), Acta Cryst. A39, 876-881'
_refine_ls_abs_structure_Flack 0.014(4)
_refine_ls_extinction_method none
_refine_ls_goodness_of_fit_ref 0.995
_refine_ls_hydrogen_treatment constr
_refine_ls_matrix_type full
_refine_ls_number_parameters 742
_refine_ls_number_reflns 9192
_refine_ls_number_restraints 1
_refine_ls_restrained_S_all 0.995
_refine_ls_R_factor_all 0.0305
_refine_ls_R_factor_gt 0.0273
_refine_ls_shift/su_max 0.001
_refine_ls_shift/su_mean 0.000
_refine_ls_structure_factor_coef Fsqd
_refine_ls_weighting_details 'calc w=1/[\s^2^(Fo^2^)+(0.0000P)^2^+0.0000P] where P=(Fo^2^+2Fc^2^)/3'
_refine_ls_weighting_scheme calc
_refine_ls_wR_factor_gt 0.0590
_refine_ls_wR_factor_ref 0.0603
_reflns_number_gt 8666
_reflns_number_total 9192
_reflns_threshold_expression >2sigma(I)
_cod_data_source_file ja905338x_si_002_4.cif
_cod_data_source_block jfig157
_cod_database_code 4104886

loop_
_symmetry_equiv_pos_as_xyz
'x, y, z'
'-x, y+1/2, -z'

loop_
_atom_site_label
_atom_site_type_symbol
_atom_site_fract_x
_atom_site_fract_y
_atom_site_fract_z
_atom_site_U_iso_or_equiv
_atom_site_adp_type
_atom_site_occupancy
_atom_site_symmetry_multiplicity
_atom_site_calc_flag
_atom_site_refinement_flags
Pd1 Pd -0.292635(18) -0.185170(12) -0.198692(10) 0.01167(5) Uani 1 1 d .
Br1 Br -0.18713(3) -0.31579(2) -0.145566(18) 0.02470(9) Uani 1 1 d .
O1 O -0.0677(2) 0.32630(17) -0.33876(11) 0.0296(6) Uani 1 1 d .
N1 N -0.2178(2) -0.06693(15) -0.06840(12) 0.0119(5) Uani 1 1 d .
C1 C -0.2552(3) -0.10861(19) -0.11498(15) 0.0139(7) Uani 1 1 d .
N2 N -0.2998(2) -0.28647(14) -0.34359(12) 0.0118(5) Uani 1 1 d .
C2 C -0.3071(3) -0.24908(18) -0.28965(15) 0.0123(7) Uani 1 1 d .
C3 C -0.1664(3) -0.02102(17) -0.01178(14) 0.0092(6) Uani 1 1 d .
C4 C -0.2869(3) -0.34176(17) -0.40405(15) 0.0106(6) Uani 1 1 d .
C5 C -0.3872(3) -0.08468(18) -0.24065(15) 0.0134(7) Uani 1 1 d .
C6 C -0.2285(3) -0.20906(18) 0.11784(17) 0.0178(7) Uani 1 1 d .
H6 H -0.1631 -0.1724 0.1044 0.021 Uiso 1 1 calc R
C7 C -0.2228(3) -0.3003(2) 0.0782(2) 0.0323(9) Uani 1 1 d .
H7A H -0.2880 -0.3364 0.0886 0.048 Uiso 1 1 calc R
H7B H -0.1574 -0.3336 0.0941 0.048 Uiso 1 1 calc R
H7C H -0.2195 -0.2892 0.0265 0.048 Uiso 1 1 calc R
C8 C -0.2234(3) -0.2239(3) 0.19866(18) 0.0366(10) Uani 1 1 d .
H8A H -0.2283 -0.1650 0.2231 0.055 Uiso 1 1 calc R
H8B H -0.1542 -0.2535 0.2119 0.055 Uiso 1 1 calc R
H8C H -0.2845 -0.2626 0.2129 0.055 Uiso 1 1 calc R
C9 C -0.4317(3) -0.1925(2) 0.10736(16) 0.0213(7) Uani 1 1 d .
H9 H -0.4374 -0.2510 0.1287 0.026 Uiso 1 1 calc R
C10 C -0.5251(3) -0.1464(2) 0.08802(18) 0.0231(8) Uani 1 1 d .
H10 H -0.5945 -0.1735 0.0953 0.028 Uiso 1 1 calc R
C11 C -0.5186(3) -0.0606(2) 0.05793(17) 0.0226(7) Uani 1 1 d .
H11 H -0.5837 -0.0293 0.0447 0.027 Uiso 1 1 calc R
C12 C -0.4182(3) -0.0197(2) 0.04684(16) 0.0170(7) Uani 1 1 d .
C13 C -0.4143(3) 0.0750(2) 0.01413(18) 0.0237(8) Uani 1 1 d .
H13 H -0.3359 0.0937 0.0115 0.028 Uiso 1 1 calc R
C14 C -0.4624(4) 0.0741(2) -0.06276(19) 0.0376(11) Uani 1 1 d .
H14A H -0.4223 0.0301 -0.0918 0.056 Uiso 1 1 calc R
H14B H -0.4559 0.1349 -0.0838 0.056 Uiso 1 1 calc R
H14C H -0.5396 0.0566 -0.0615 0.056 Uiso 1 1 calc R
C15 C -0.4729(4) 0.1442(2) 0.0604(2) 0.0405(11) Uani 1 1 d .
H15A H -0.5506 0.1286 0.0624 0.061 Uiso 1 1 calc R
H15B H -0.4648 0.2052 0.0398 0.061 Uiso 1 1 calc R
H15C H -0.4411 0.1435 0.1090 0.061 Uiso 1 1 calc R
C16 C -0.1574(3) 0.01833(19) 0.11122(15) 0.0145(7) Uani 1 1 d .
H16 H -0.1866 0.0169 0.1580 0.017 Uiso 1 1 calc R
C17 C -0.0595(3) 0.06272(19) 0.10036(15) 0.0158(7) Uani 1 1 d .
H17 H -0.0221 0.0905 0.1396 0.019 Uiso 1 1 calc R
C18 C -0.0156(3) 0.06690(18) 0.03264(15) 0.0143(6) Uani 1 1 d .
H18 H 0.0507 0.0989 0.0254 0.017 Uiso 1 1 calc R
C19 C -0.0686(3) 0.02417(17) -0.02529(15) 0.0101(6) Uani 1 1 d .
C20 C -0.0219(3) 0.02849(18) -0.09871(15) 0.0127(6) Uani 1 1 d .
C21 C -0.0585(3) 0.09707(19) -0.14636(15) 0.0140(7) Uani 1 1 d .
C22 C -0.1426(3) 0.16741(19) -0.12585(15) 0.0182(7) Uani 1 1 d .
H22 H -0.1746 0.1477 -0.0794 0.022 Uiso 1 1 calc R
C23 C -0.2363(3) 0.1739(3) -0.18103(19) 0.0378(10) Uani 1 1 d .
H23A H -0.2081 0.1962 -0.2266 0.057 Uiso 1 1 calc R
H23B H -0.2920 0.2160 -0.1637 0.057 Uiso 1 1 calc R
H23C H -0.2688 0.1135 -0.1882 0.057 Uiso 1 1 calc R
C24 C -0.0889(3) 0.2603(2) -0.1135(2) 0.0401(11) Uani 1 1 d .
H24A H -0.0344 0.2556 -0.0747 0.060 Uiso 1 1 calc R
H24B H -0.1447 0.3049 -0.1005 0.060 Uiso 1 1 calc R
H24C H -0.0532 0.2800 -0.1575 0.060 Uiso 1 1 calc R
C25 C -0.0105(3) 0.1015(2) -0.21389(16) 0.0192(7) Uani 1 1 d .
H25 H -0.0331 0.1474 -0.2468 0.023 Uiso 1 1 calc R
C26 C 0.0685(3) 0.0405(2) -0.23320(16) 0.0207(8) Uani 1 1 d .
H26 H 0.0999 0.0447 -0.2793 0.025 Uiso 1 1 calc R
C27 C 0.1032(3) -0.0271(2) -0.18629(17) 0.0200(7) Uani 1 1 d .
H27 H 0.1572 -0.0693 -0.2008 0.024 Uiso 1 1 calc R
C28 C 0.0595(3) -0.03382(18) -0.11781(15) 0.0150(7) Uani 1 1 d .
C29 C 0.1042(3) -0.10444(19) -0.06546(16) 0.0172(7) Uani 1 1 d .
H29 H 0.0510 -0.1095 -0.0256 0.021 Uiso 1 1 calc R
C30 C 0.2129(3) -0.0712(2) -0.03250(18) 0.0243(8) Uani 1 1 d .
H30A H 0.2395 -0.1157 0.0029 0.036 Uiso 1 1 calc R
H30B H 0.2018 -0.0123 -0.0090 0.036 Uiso 1 1 calc R
H30C H 0.2668 -0.0644 -0.0703 0.036 Uiso 1 1 calc R
C31 C -0.3291(3) -0.15538(18) 0.09646(16) 0.0143(7) Uani 1 1 d .
C33 C -0.3439(3) -0.02245(19) -0.28942(15) 0.0170(7) Uani 1 1 d .
C34 C -0.4132(3) 0.04606(19) -0.31736(16) 0.0193(7) Uani 1 1 d .
H34 H -0.3847 0.0885 -0.3506 0.023 Uiso 1 1 calc R
C35 C -0.5210(3) 0.0535(2) -0.29809(17) 0.0207(8) Uani 1 1 d .
C36 C -0.5621(3) -0.0102(2) -0.25005(17) 0.0208(7) Uani 1 1 d .
H36 H -0.6363 -0.0061 -0.2364 0.025 Uiso 1 1 calc R
C37 C -0.4969(3) -0.07968(19) -0.22149(16) 0.0183(7) Uani 1 1 d .
C38 C -0.5460(3) -0.1488(2) -0.17116(19) 0.0295(9) Uani 1 1 d .
H38A H -0.6253 -0.1403 -0.1700 0.044 Uiso 1 1 calc R
H38B H -0.5148 -0.1404 -0.1229 0.044 Uiso 1 1 calc R
H38C H -0.5295 -0.2104 -0.1880 0.044 Uiso 1 1 calc R
C39 C -0.5923(3) 0.1299(2) -0.32660(19) 0.0288(9) Uani 1 1 d .
H39A H -0.5742 0.1864 -0.3012 0.043 Uiso 1 1 calc R
H39B H -0.6693 0.1148 -0.3192 0.043 Uiso 1 1 calc R
H39C H -0.5797 0.1379 -0.3779 0.043 Uiso 1 1 calc R
C40 C -0.2278(3) -0.0280(2) -0.31166(17) 0.0236(8) Uani 1 1 d .
H40A H -0.1799 -0.0264 -0.2691 0.035 Uiso 1 1 calc R
H40B H -0.2111 0.0237 -0.3428 0.035 Uiso 1 1 calc R
H40C H -0.2162 -0.0851 -0.3377 0.035 Uiso 1 1 calc R
C42 C -0.3228(3) -0.06747(19) 0.06625(15) 0.0129(6) Uani 1 1 d .
C43 C -0.2042(3) -0.32096(19) -0.45160(15) 0.0101(6) Uani 1 1 d .
C44 C -0.1420(3) -0.23253(18) -0.44593(15) 0.0112(6) Uani 1 1 d .
C45 C -0.1798(3) -0.15871(18) -0.48767(16) 0.0145(7) Uani 1 1 d .
C46 C -0.2819(3) -0.16452(17) -0.53507(15) 0.0143(7) Uani 1 1 d .
H46 H -0.3152 -0.2259 -0.5277 0.017 Uiso 1 1 calc R
C47 C -0.2540(3) -0.1563(2) -0.61426(17) 0.0318(9) Uani 1 1 d .
H47A H -0.3201 -0.1659 -0.6436 0.048 Uiso 1 1 calc R
H47B H -0.1994 -0.2024 -0.6263 0.048 Uiso 1 1 calc R
H47C H -0.2245 -0.0955 -0.6236 0.048 Uiso 1 1 calc R
C48 C -0.3659(3) -0.0934(2) -0.5144(2) 0.0317(9) Uani 1 1 d .
H48A H -0.3837 -0.1007 -0.4637 0.048 Uiso 1 1 calc R
H48B H -0.4323 -0.1014 -0.5438 0.048 Uiso 1 1 calc R
H48C H -0.3360 -0.0324 -0.5222 0.048 Uiso 1 1 calc R
C49 C -0.1220(3) -0.07731(19) -0.48508(16) 0.0182(7) Uani 1 1 d .
H49 H -0.1464 -0.0270 -0.5131 0.022 Uiso 1 1 calc R
C50 C -0.0294(3) -0.0687(2) -0.44205(17) 0.0196(7) Uani 1 1 d .
H50 H 0.0097 -0.0128 -0.4412 0.023 Uiso 1 1 calc R
C51 C 0.0063(3) -0.1403(2) -0.40067(17) 0.0189(7) Uani 1 1 d .
H51 H 0.0696 -0.1331 -0.3711 0.023 Uiso 1 1 calc R
C52 C -0.0488(3) -0.22358(19) -0.40111(16) 0.0131(7) Uani 1 1 d .
C53 C -0.0057(3) -0.3030(2) -0.35675(16) 0.0160(7) Uani 1 1 d .
H53 H -0.0689 -0.3431 -0.3451 0.019 Uiso 1 1 calc R
C54 C 0.0742(3) -0.3589(2) -0.40101(17) 0.0231(8) Uani 1 1 d .
H54A H 0.0362 -0.3831 -0.4435 0.035 Uiso 1 1 calc R
H54B H 0.1029 -0.4094 -0.3720 0.035 Uiso 1 1 calc R
H54C H 0.1347 -0.3199 -0.4159 0.035 Uiso 1 1 calc R
C55 C 0.0484(3) -0.2732(2) -0.28624(17) 0.0250(8) Uani 1 1 d .
H55A H 0.1157 -0.2397 -0.2962 0.038 Uiso 1 1 calc R
H55B H 0.0659 -0.3270 -0.2572 0.038 Uiso 1 1 calc R
H55C H -0.0016 -0.2337 -0.2601 0.038 Uiso 1 1 calc R
C56 C -0.1886(3) -0.38030(19) -0.50810(16) 0.0159(7) Uani 1 1 d .
H56 H -0.1311 -0.3696 -0.5405 0.019 Uiso 1 1 calc R
C57 C -0.2566(3) -0.45555(19) -0.51779(16) 0.0177(7) Uani 1 1 d .
H57 H -0.2440 -0.4967 -0.5561 0.021 Uiso 1 1 calc R
C58 C -0.3424(3) -0.47074(19) -0.47199(16) 0.0165(7) Uani 1 1 d .
H58 H -0.3900 -0.5208 -0.4805 0.020 Uiso 1 1 calc R
C59 C -0.3601(3) -0.41415(18) -0.41395(15) 0.0113(6) Uani 1 1 d .
C60 C -0.4543(3) -0.42530(18) -0.36463(15) 0.0126(7) Uani 1 1 d .
C61 C -0.5419(3) -0.3632(2) -0.36882(16) 0.0166(7) Uani 1 1 d .
C62 C -0.6279(3) -0.3736(2) -0.32194(19) 0.0272(8) Uani 1 1 d .
H62 H -0.6879 -0.3326 -0.3241 0.033 Uiso 1 1 calc R
C63 C -0.6265(3) -0.4431(3) -0.2722(2) 0.0340(9) Uani 1 1 d .
H63 H -0.6859 -0.4495 -0.2406 0.041 Uiso 1 1 calc R
C64 C -0.5415(3) -0.5027(2) -0.26753(18) 0.0263(8) Uani 1 1 d .
H64 H -0.5419 -0.5491 -0.2321 0.032 Uiso 1 1 calc R
C65 C -0.4536(3) -0.4967(2) -0.31407(16) 0.0178(7) Uani 1 1 d .
C66 C -0.3598(3) -0.5628(2) -0.30590(17) 0.0231(8) Uani 1 1 d .
H66 H -0.3082 -0.5510 -0.3458 0.028 Uiso 1 1 calc R
C67 C -0.2975(3) -0.5478(2) -0.23559(19) 0.0319(9) Uani 1 1 d .
H67A H -0.2679 -0.4857 -0.2345 0.048 Uiso 1 1 calc R
H67B H -0.2375 -0.5917 -0.2316 0.048 Uiso 1 1 calc R
H67C H -0.3471 -0.5561 -0.1955 0.048 Uiso 1 1 calc R
C68 C -0.3976(3) -0.66185(19) -0.3123(2) 0.0334(10) Uani 1 1 d .
H68A H -0.4431 -0.6772 -0.2713 0.050 Uiso 1 1 calc R
H68B H -0.3338 -0.7021 -0.3128 0.050 Uiso 1 1 calc R
H68C H -0.4402 -0.6697 -0.3568 0.050 Uiso 1 1 calc R
C69 C -0.6034(3) -0.3219(2) -0.49282(17) 0.0331(9) Uani 1 1 d .
H69A H -0.6783 -0.3402 -0.4820 0.050 Uiso 1 1 calc R
H69B H -0.5634 -0.3745 -0.5114 0.050 Uiso 1 1 calc R
H69C H -0.6049 -0.2734 -0.5288 0.050 Uiso 1 1 calc R
C70 C -0.5993(3) -0.1998(2) -0.39821(19) 0.0345(9) Uani 1 1 d .
H70A H -0.6766 -0.2109 -0.3886 0.052 Uiso 1 1 calc R
H70B H -0.5931 -0.1524 -0.4349 0.052 Uiso 1 1 calc R
H70C H -0.5620 -0.1798 -0.3541 0.052 Uiso 1 1 calc R
C71 C 0.0020(3) 0.4503(2) -0.27021(19) 0.0357(10) Uani 1 1 d .
H71A H -0.0467 0.4318 -0.2317 0.054 Uiso 1 1 calc R
H71B H 0.0105 0.5167 -0.2696 0.054 Uiso 1 1 calc R
H71C H 0.0736 0.4215 -0.2630 0.054 Uiso 1 1 calc R
C72 C -0.0460(3) 0.4210(2) -0.34115(18) 0.0265(9) Uani 1 1 d .
H72A H -0.1145 0.4549 -0.3512 0.032 Uiso 1 1 calc R
H72B H 0.0059 0.4344 -0.3798 0.032 Uiso 1 1 calc R
C73 C -0.1041(3) 0.2919(2) -0.40637(17) 0.0299(9) Uani 1 1 d .
H73A H -0.0479 0.3024 -0.4430 0.036 Uiso 1 1 calc R
H73B H -0.1722 0.3231 -0.4219 0.036 Uiso 1 1 calc R
C74 C -0.1243(3) 0.1914(2) -0.39743(17) 0.0323(9) Uani 1 1 d .
H74A H -0.0557 0.1610 -0.3841 0.048 Uiso 1 1 calc R
H74B H -0.1526 0.1660 -0.4426 0.048 Uiso 1 1 calc R
H74C H -0.1778 0.1818 -0.3597 0.048 Uiso 1 1 calc R
C97 C 0.1161(3) -0.1990(2) -0.09795(18) 0.0255(8) Uani 1 1 d .
H31A H 0.0457 -0.2186 -0.1185 0.038 Uiso 1 1 calc R
H31B H 0.1395 -0.2421 -0.0606 0.038 Uiso 1 1 calc R
H31C H 0.1707 -0.1972 -0.1357 0.038 Uiso 1 1 calc R
C98 C -0.2139(3) -0.02405(18) 0.05581(15) 0.0122(7) Uani 1 1 d .
C99 C -0.5467(3) -0.28740(19) -0.42476(17) 0.0187(7) Uani 1 1 d .
H3 H -0.4697 -0.2724 -0.4373 0.022 Uiso 1 1 calc R

loop_
_atom_site_aniso_label
_atom_site_aniso_U_11
_atom_site_aniso_U_22
_atom_site_aniso_U_33
_atom_site_aniso_U_23
_atom_site_aniso_U_13
_atom_site_aniso_U_12
Pd1 0.01109(12) 0.01504(9) 0.00885(8) -0.00318(9) -0.00108(7) 0.00094(11)
Br1 0.0238(2) 0.02597(16) 0.02397(17) -0.00120(13) -0.00911(16) 0.00922(16)
O1 0.0400(17) 0.0293(12) 0.0193(10) -0.0009(11) -0.0039(11) -0.0101(13)
N1 0.0094(15) 0.0183(12) 0.0079(11) -0.0037(9) -0.0025(10) -0.0003(11)
C1 0.0065(17) 0.0204(14) 0.0150(15) 0.0028(12) 0.0040(13) 0.0036(13)
N2 0.0112(15) 0.0130(11) 0.0111(12) -0.0007(9) 0.0006(11) -0.0002(10)
C2 0.0089(19) 0.0156(13) 0.0122(14) 0.0017(11) -0.0029(13) -0.0005(12)
C3 0.0047(17) 0.0105(12) 0.0122(13) -0.0028(10) -0.0041(12) -0.0009(11)
C4 0.0072(18) 0.0146(13) 0.0099(13) -0.0023(10) -0.0003(12) 0.0014(12)
C5 0.0124(19) 0.0169(14) 0.0109(14) -0.0060(11) 0.0023(13) -0.0022(13)
C6 0.0164(19) 0.0154(16) 0.0216(16) 0.0009(11) 0.0002(14) 0.0000(12)
C7 0.027(2) 0.0283(18) 0.041(2) -0.0120(16) -0.0078(18) 0.0112(17)
C8 0.034(3) 0.049(2) 0.026(2) 0.0038(16) -0.0003(19) 0.015(2)
C9 0.0202(19) 0.0200(15) 0.0240(14) -0.0001(14) 0.0042(13) -0.0053(16)
C10 0.0074(19) 0.0283(15) 0.0336(19) -0.0056(14) 0.0041(15) -0.0085(15)
C11 0.012(2) 0.0289(16) 0.0268(17) -0.0071(14) -0.0033(15) 0.0025(15)
C12 0.014(2) 0.0199(14) 0.0166(14) -0.0038(12) 0.0014(14) 0.0029(14)
C13 0.018(2) 0.0238(16) 0.0289(18) 0.0035(13) -0.0020(16) 0.0043(16)
C14 0.053(3) 0.0305(18) 0.0292(19) 0.0025(15) -0.001(2) 0.016(2)
C15 0.063(3) 0.0237(17) 0.034(2) -0.0075(15) -0.002(2) 0.011(2)
C16 0.0146(19) 0.0192(14) 0.0097(13) -0.0022(11) -0.0002(13) 0.0010(13)
C17 0.016(2) 0.0202(14) 0.0109(14) -0.0020(11) -0.0049(13) -0.0025(13)
C18 0.0137(18) 0.0155(13) 0.0136(14) -0.0017(11) -0.0006(13) -0.0017(12)
C19 0.0088(18) 0.0116(13) 0.0100(13) -0.0019(11) 0.0003(13) 0.0004(12)
C20 0.0115(19) 0.0168(13) 0.0099(13) -0.0015(11) 0.0020(13) -0.0070(13)
C21 0.0133(19) 0.0171(13) 0.0114(14) -0.0019(11) -0.0021(13) -0.0028(13)
C22 0.021(2) 0.0209(15) 0.0125(13) 0.0020(11) 0.0007(14) 0.0032(14)
C23 0.034(3) 0.051(2) 0.0282(18) -0.0096(17) -0.0126(18) 0.025(2)
C24 0.040(3) 0.0260(18) 0.054(3) -0.0120(17) 0.013(2) -0.0004(18)
C25 0.022(2) 0.0251(15) 0.0107(14) 0.0031(12) -0.0014(14) -0.0035(15)
C26 0.021(2) 0.0287(16) 0.0122(14) -0.0008(12) 0.0067(14) -0.0051(15)
C27 0.016(2) 0.0238(15) 0.0205(16) -0.0043(12) 0.0025(14) -0.0016(14)
C28 0.0120(19) 0.0194(14) 0.0135(14) -0.0021(11) -0.0010(13) -0.0026(13)
C29 0.0084(19) 0.0229(15) 0.0204(15) 0.0003(12) 0.0015(14) -0.0001(14)
C30 0.016(2) 0.0291(17) 0.0280(18) 0.0018(14) -0.0063(15) 0.0007(15)
C31 0.0127(19) 0.0171(14) 0.0133(14) -0.0040(10) 0.0022(14) -0.0003(12)
C33 0.018(2) 0.0192(14) 0.0140(14) -0.0052(12) 0.0017(14) -0.0044(14)
C34 0.026(2) 0.0166(14) 0.0150(15) 0.0015(12) 0.0004(15) 0.0001(14)
C35 0.022(2) 0.0176(14) 0.0219(16) -0.0024(12) -0.0058(15) 0.0036(15)
C36 0.012(2) 0.0257(15) 0.0243(16) -0.0043(13) 0.0000(15) 0.0043(14)
C37 0.020(2) 0.0169(14) 0.0181(15) 0.0007(12) 0.0032(15) -0.0016(14)
C38 0.015(2) 0.0346(17) 0.039(2) 0.0121(15) 0.0127(18) 0.0027(16)
C39 0.027(2) 0.0265(16) 0.0329(19) 0.0011(14) -0.0083(18) 0.0085(17)
C40 0.020(2) 0.0207(15) 0.0302(17) -0.0017(13) 0.0098(16) -0.0031(14)
C42 0.0104(19) 0.0166(14) 0.0116(13) -0.0044(11) 0.0006(13) -0.0006(13)
C43 0.0045(17) 0.0118(13) 0.0140(13) 0.0009(11) 0.0016(12) -0.0010(13)
C44 0.0074(18) 0.0140(13) 0.0122(13) -0.0011(11) 0.0035(13) -0.0006(13)
C45 0.0094(18) 0.0198(15) 0.0144(14) -0.0019(10) 0.0032(13) -0.0008(12)
C46 0.0100(18) 0.0157(16) 0.0172(14) 0.0023(11) -0.0022(13) 0.0024(11)
C47 0.028(2) 0.050(2) 0.0166(16) 0.0024(13) -0.0060(16) -0.0046(17)
C48 0.018(2) 0.0371(18) 0.040(2) -0.0045(16) -0.0060(18) 0.0098(17)
C49 0.018(2) 0.0154(14) 0.0211(15) 0.0008(12) 0.0054(15) -0.0003(13)
C50 0.017(2) 0.0189(14) 0.0234(16) -0.0020(12) 0.0069(15) -0.0059(14)
C51 0.015(2) 0.0225(15) 0.0195(16) -0.0022(12) 0.0021(15) -0.0039(15)
C52 0.0073(18) 0.0178(13) 0.0141(14) -0.0020(11) 0.0020(13) 0.0018(13)
C53 0.0090(18) 0.0231(15) 0.0160(14) 0.0025(12) -0.0016(13) 0.0016(14)
C54 0.021(2) 0.0272(16) 0.0207(16) 0.0003(13) 0.0024(15) 0.0069(15)
C55 0.025(2) 0.0313(16) 0.0189(16) 0.0023(13) -0.0041(16) -0.0013(16)
C56 0.0120(19) 0.0183(14) 0.0175(15) -0.0004(12) 0.0047(14) -0.0016(13)
C57 0.019(2) 0.0160(14) 0.0180(15) -0.0078(11) 0.0060(14) -0.0017(14)
C58 0.016(2) 0.0161(14) 0.0179(15) -0.0033(12) 0.0021(14) -0.0044(13)
C59 0.0055(18) 0.0154(13) 0.0128(13) 0.0000(11) -0.0007(12) -0.0007(12)
C60 0.0095(19) 0.0159(13) 0.0126(14) -0.0021(11) 0.0008(13) -0.0032(13)
C61 0.0096(19) 0.0217(14) 0.0187(15) -0.0017(12) 0.0002(14) -0.0020(14)
C62 0.014(2) 0.0376(18) 0.0300(19) 0.0061(15) 0.0064(16) 0.0038(17)
C63 0.019(2) 0.049(2) 0.034(2) 0.0101(17) 0.0141(18) -0.0015(19)
C64 0.021(2) 0.0318(17) 0.0260(17) 0.0105(14) 0.0078(17) -0.0030(16)
C65 0.015(2) 0.0212(15) 0.0174(16) 0.0016(12) 0.0028(15) -0.0008(14)
C66 0.019(2) 0.0254(16) 0.0247(16) 0.0087(13) 0.0033(15) 0.0008(15)
C67 0.024(2) 0.0377(19) 0.034(2) 0.0015(16) -0.0042(18) -0.0021(18)
C68 0.043(3) 0.0206(18) 0.036(2) -0.0009(13) -0.0074(19) 0.0023(15)
C69 0.040(3) 0.0358(18) 0.0233(17) 0.0052(15) -0.0032(18) -0.0040(19)
C70 0.040(3) 0.028(2) 0.0361(19) 0.0047(15) 0.0088(18) 0.0066(18)
C71 0.042(3) 0.0375(19) 0.0281(19) -0.0026(16) 0.0008(19) -0.014(2)
C72 0.029(2) 0.0242(16) 0.0268(18) 0.0014(13) 0.0024(17) -0.0049(16)
C73 0.034(2) 0.038(2) 0.0169(15) -0.0005(13) -0.0020(16) -0.0067(17)
C74 0.042(3) 0.0341(18) 0.0205(16) -0.0029(15) 0.0038(17) -0.0061(19)
C97 0.024(2) 0.0203(18) 0.0320(17) -0.0005(14) -0.0007(15) 0.0003(15)
C98 0.0127(19) 0.0133(13) 0.0107(13) 0.0000(10) 0.0001(13) 0.0024(13)
C99 0.0117(19) 0.0234(15) 0.0211(16) 0.0020(12) 0.0016(14) 0.0010(14)

loop_
_atom_type_symbol
_atom_type_description
_atom_type_scat_dispersion_real
_atom_type_scat_dispersion_imag
_atom_type_scat_source
C C 0.0181 0.0091 'International Tables Vol C Tables 4.2.6.8 and 6.1.1.4'
H H 0.0000 0.0000 'International Tables Vol C Tables 4.2.6.8 and 6.1.1.4'
N N 0.0311 0.0180 'International Tables Vol C Tables 4.2.6.8 and 6.1.1.4'
O O 0.0492 0.0322 'International Tables Vol C Tables 4.2.6.8 and 6.1.1.4'
Br Br -0.6763 1.2805 'International Tables Vol C Tables 4.2.6.8 and 6.1.1.4'
Pd Pd 0.1215 3.9337 'International Tables Vol C Tables 4.2.6.8 and 6.1.1.4'

loop_
_geom_angle_atom_site_label_1
_geom_angle_atom_site_label_2
_geom_angle_atom_site_label_3
_geom_angle
C2 Pd1 C1 169.35(12)
C2 Pd1 C5 88.33(11)
C1 Pd1 C5 90.85(11)
C2 Pd1 Br1 90.86(8)
C1 Pd1 Br1 90.65(8)
C5 Pd1 Br1 176.10(9)
C72 O1 C73 112.1(2)
C1 N1 C3 175.9(3)
N1 C1 Pd1 170.0(3)
C2 N2 C4 172.7(3)
N2 C2 Pd1 170.3(3)
N1 C3 C19 118.1(2)
N1 C3 C98 118.6(3)
C19 C3 C98 123.3(3)
C43 C4 C59 123.6(3)
C43 C4 N2 118.7(3)
C59 C4 N2 117.7(3)
C37 C5 C33 120.6(3)
C37 C5 Pd1 119.0(2)
C33 C5 Pd1 120.4(2)
C31 C6 C8 110.8(3)
C31 C6 C7 111.8(3)
C8 C6 C7 110.6(3)
C10 C9 C31 121.4(3)
C9 C10 C11 120.2(3)
C10 C11 C12 120.9(3)
C11 C12 C42 118.7(3)
C11 C12 C13 119.4(3)
C42 C12 C13 121.9(3)
C12 C13 C15 111.3(3)
C12 C13 C14 110.6(3)
C15 C13 C14 111.0(3)
C17 C16 C98 121.8(3)
C16 C17 C18 120.4(3)
C17 C18 C19 120.3(3)
C3 C19 C18 117.4(3)
C3 C19 C20 121.9(3)
C18 C19 C20 120.7(3)
C28 C20 C21 121.6(3)
C28 C20 C19 119.3(3)
C21 C20 C19 119.1(3)
C25 C21 C20 117.8(3)
C25 C21 C22 119.6(3)
C20 C21 C22 122.5(3)
C21 C22 C24 110.7(3)
C21 C22 C23 112.2(3)
C24 C22 C23 111.2(3)
C26 C25 C21 121.0(3)
C25 C26 C27 120.7(3)
C26 C27 C28 120.8(3)
C27 C28 C20 118.1(3)
C27 C28 C29 119.8(3)
C20 C28 C29 122.0(3)
C28 C29 C97 113.7(3)
C28 C29 C30 109.9(2)
C97 C29 C30 111.2(3)
C9 C31 C42 118.3(3)
C9 C31 C6 119.5(3)
C42 C31 C6 122.2(3)
C5 C33 C34 118.2(3)
C5 C33 C40 121.3(3)
C34 C33 C40 120.5(3)
C35 C34 C33 122.2(3)
C34 C35 C36 118.1(3)
C34 C35 C39 121.1(3)
C36 C35 C39 120.7(3)
C37 C36 C35 121.7(3)
C36 C37 C5 119.1(3)
C36 C37 C38 119.8(3)
C5 C37 C38 121.2(3)
C12 C42 C31 120.5(3)
C12 C42 C98 119.6(2)
C31 C42 C98 119.9(3)
C56 C43 C4 117.4(3)
C56 C43 C44 121.3(3)
C4 C43 C44 121.1(2)
C45 C44 C52 120.8(3)
C45 C44 C43 117.6(3)
C52 C44 C43 121.6(3)
C49 C45 C44 118.8(3)
C49 C45 C46 118.7(3)
C44 C45 C46 122.5(3)
C48 C46 C45 111.5(2)
C48 C46 C47 110.8(3)
C45 C46 C47 111.3(3)
C50 C49 C45 120.7(3)
C51 C50 C49 120.4(3)
C50 C51 C52 121.2(3)
C51 C52 C44 118.1(3)
C51 C52 C53 120.3(3)
C44 C52 C53 121.5(3)
C52 C53 C55 113.0(3)
C52 C53 C54 109.7(2)
C55 C53 C54 110.4(3)
C43 C56 C57 120.5(3)
C58 C57 C56 120.4(3)
C57 C58 C59 121.2(3)
C58 C59 C4 116.7(3)
C58 C59 C60 123.2(3)
C4 C59 C60 120.0(2)
C61 C60 C65 120.9(3)
C61 C60 C59 119.3(3)
C65 C60 C59 119.8(3)
C62 C61 C60 118.6(3)
C62 C61 C99 119.3(3)
C60 C61 C99 122.0(3)
C63 C62 C61 120.3(4)
C64 C63 C62 121.3(3)
C63 C64 C65 121.0(3)
C64 C65 C60 117.9(3)
C64 C65 C66 119.3(3)
C60 C65 C66 122.7(3)
C65 C66 C67 111.2(3)
C65 C66 C68 112.0(3)
C67 C66 C68 110.6(3)
O1 C72 C71 108.9(3)
O1 C73 C74 107.4(3)
C16 C98 C3 116.7(3)
C16 C98 C42 122.1(3)
C3 C98 C42 121.2(3)
C70 C99 C69 111.3(3)
C70 C99 C61 113.8(3)
C69 C99 C61 109.8(3)

loop_
_geom_bond_atom_site_label_1
_geom_bond_atom_site_label_2
_geom_bond_distance
Pd1 C2 1.946(3)
Pd1 C1 1.973(3)
Pd1 C5 2.025(3)
Pd1 Br1 2.5069(4)
O1 C72 1.416(4)
O1 C73 1.424(4)
N1 C1 1.152(4)
N1 C3 1.395(3)
N2 C2 1.152(4)
N2 C4 1.401(3)
C3 C19 1.395(4)
C3 C98 1.400(4)
C4 C43 1.392(4)
C4 C59 1.400(4)
C5 C37 1.397(4)
C5 C33 1.401(4)
C6 C31 1.510(4)
C6 C8 1.525(4)
C6 C7 1.533(4)
C9 C10 1.371(5)
C9 C31 1.387(4)
C10 C11 1.382(5)
C11 C12 1.386(5)
C12 C42 1.405(4)
C12 C13 1.519(4)
C13 C15 1.522(5)
C13 C14 1.542(5)
C16 C17 1.382(4)
C16 C98 1.383(4)
C17 C18 1.384(4)
C18 C19 1.400(4)
C19 C20 1.496(4)
C20 C28 1.404(4)
C20 C21 1.411(4)
C21 C25 1.402(4)
C21 C22 1.513(4)
C22 C24 1.530(4)
C22 C23 1.531(4)
C25 C26 1.370(4)
C26 C27 1.385(4)
C27 C28 1.398(4)
C28 C29 1.520(4)
C29 C97 1.523(4)
C29 C30 1.536(4)
C31 C42 1.411(4)
C33 C34 1.410(4)
C33 C40 1.489(4)
C34 C35 1.379(5)
C35 C36 1.395(4)
C35 C39 1.512(4)
C36 C37 1.396(4)
C37 C38 1.514(4)
C42 C98 1.493(4)
C43 C56 1.384(4)
C43 C44 1.507(4)
C44 C45 1.408(4)
C44 C52 1.409(4)
C45 C49 1.389(4)
C45 C46 1.521(4)
C46 C48 1.520(4)
C46 C47 1.528(4)
C49 C50 1.384(5)
C50 C51 1.371(4)
C51 C52 1.396(4)
C52 C53 1.519(4)
C53 C55 1.528(4)
C53 C54 1.530(4)
C56 C57 1.393(4)
C57 C58 1.384(4)
C58 C59 1.385(4)
C59 C60 1.498(4)
C60 C61 1.408(4)
C60 C65 1.411(4)
C61 C62 1.389(4)
C61 C99 1.527(4)
C62 C63 1.380(5)
C63 C64 1.361(5)
C64 C65 1.397(4)
C65 C66 1.510(4)
C66 C67 1.523(5)
C66 C68 1.529(4)
C69 C99 1.524(4)
C70 C99 1.525(4)
C71 C72 1.502(5)
C73 C74 1.506(4)
